data_7108392
loop_
_publ_author_name
'Ana M. Garcia-Deibe'
'Cristina Portela-Garcia'
'Matilde Fondo'
'Antonio J. Mota'
'Jesus Sanmartin-Matalobos'

_publ_section_title
;
 Encapsulation of atmospheric CO2 by a self-assembled decanuclear cadmium
 complex via unfamiliar perchlorato and carbonato bridges
;
_journal_name_full Chem.Commun.
_journal_page_first 9915
_journal_paper_doi 10.1039/c2cc35171d
_journal_volume 48
_journal_year 2012
_chemical_formula_moiety 'C20 H16 Cd N6 O2'
_chemical_formula_sum 'C20 H16 Cd N6 O2'
_chemical_formula_weight 484.79
_chemical_name_systematic
;
?
;
_space_group_IT_number 14
_symmetry_cell_setting monoclinic
_symmetry_space_group_name_Hall '-P 2yn'
_symmetry_space_group_name_H-M 'P 1 21/n 1'
_atom_sites_solution_hydrogens geom
_atom_sites_solution_primary direct
_atom_sites_solution_secondary difmap
_audit_creation_method SHELXL-97
_cell_angle_alpha 90.00
_cell_angle_beta 90.467(2)
_cell_angle_gamma 90.00
_cell_formula_units_Z 4
_cell_length_a 9.0408(5)
_cell_length_b 17.4676(9)
_cell_length_c 11.6328(5)
_cell_measurement_reflns_used 4658
_cell_measurement_temperature 100(2)
_cell_measurement_theta_max 26.39
_cell_measurement_theta_min 2.33
_cell_volume 1837.00(16)
_computing_cell_refinement 'BRUKER APEX2'
_computing_data_collection 'BRUKER APEX2'
_computing_structure_refinement 'SHELXL-97 (Sheldrick, 2008)'
_computing_structure_solution 'SIR 2004 (Burla, 2003)'
_diffrn_ambient_temperature 100(2)
_diffrn_measured_fraction_theta_full 0.999
_diffrn_measured_fraction_theta_max 0.999
_diffrn_measurement_device_type 'Bruker X8 KappaAPEXII'
_diffrn_measurement_method 'omega and phi scans'
_diffrn_radiation_monochromator graphite
_diffrn_radiation_source 'fine-focus sealed tube'
_diffrn_radiation_type MoK\a
_diffrn_radiation_wavelength 0.71073
_diffrn_reflns_av_R_equivalents 0.0742
_diffrn_reflns_av_sigmaI/netI 0.0482
_diffrn_reflns_limit_h_max 11
_diffrn_reflns_limit_h_min -11
_diffrn_reflns_limit_k_max 21
_diffrn_reflns_limit_k_min 0
_diffrn_reflns_limit_l_max 14
_diffrn_reflns_limit_l_min 0
_diffrn_reflns_number 28901
_diffrn_reflns_theta_full 26.37
_diffrn_reflns_theta_max 26.37
_diffrn_reflns_theta_min 2.10
_exptl_absorpt_coefficient_mu 1.220
_exptl_absorpt_correction_T_max 0.9212
_exptl_absorpt_correction_T_min 0.7412
_exptl_absorpt_correction_type psi-scan
_exptl_absorpt_process_details 'SADABS (Bruker, 2008)'
_exptl_crystal_colour orange
_exptl_crystal_density_diffrn 1.753
_exptl_crystal_density_method 'not measured'
_exptl_crystal_description plate
_exptl_crystal_F_000 968
_exptl_crystal_size_max 0.16
_exptl_crystal_size_mid 0.08
_exptl_crystal_size_min 0.03
_refine_diff_density_max 1.583
_refine_diff_density_min -0.861
_refine_diff_density_rms 0.136
_refine_ls_extinction_method none
_refine_ls_goodness_of_fit_ref 1.030
_refine_ls_hydrogen_treatment constr
_refine_ls_matrix_type full
_refine_ls_number_parameters 519
_refine_ls_number_reflns 3766
_refine_ls_number_restraints 770
_refine_ls_restrained_S_all 0.938
_refine_ls_R_factor_all 0.0646
_refine_ls_R_factor_gt 0.0429
_refine_ls_shift/su_max 0.001
_refine_ls_shift/su_mean 0.000
_refine_ls_structure_factor_coef Fsqd
_refine_ls_weighting_details 'calc w=1/[\s^2^(Fo^2^)+(0.0702P)^2^+3.3599P] where P=(Fo^2^+2Fc^2^)/3'
_refine_ls_weighting_scheme calc
_refine_ls_wR_factor_gt 0.1095
_refine_ls_wR_factor_ref 0.1233
_reflns_number_gt 2767
_reflns_number_total 3766
_reflns_threshold_expression >2\s(I)
_cod_data_source_file c2cc35171d.txt
_cod_data_source_block Cd(HL)2
_cod_original_sg_symbol_Hall -P2yn
_cod_original_sg_symbol_H-M P21/n
_cod_database_code 7108392

loop_
_symmetry_equiv_pos_as_xyz
'x, y, z'
'-x+1/2, y+1/2, -z+1/2'
'-x, -y, -z'
'x-1/2, -y-1/2, z-1/2'

loop_
_atom_site_label
_atom_site_type_symbol
_atom_site_fract_x
_atom_site_fract_y
_atom_site_fract_z
_atom_site_U_iso_or_equiv
_atom_site_adp_type
_atom_site_occupancy
_atom_site_symmetry_multiplicity
_atom_site_calc_flag
_atom_site_refinement_flags
_atom_site_disorder_assembly
_atom_site_disorder_group
Cd1 Cd 0.66096(3) 0.223077(18) 0.58679(2) 0.01233(13) Uani 0.9107(15) 1 d PU A 1
O101 O 0.8548(4) 0.31157(19) 0.5840(2) 0.0168(7) Uani 0.9107(15) 1 d PDU A 1
C100 C 0.8855(5) 0.3428(3) 0.4850(4) 0.0119(8) Uani 0.9107(15) 1 d PDU A 1
C101 C 0.9945(5) 0.4005(3) 0.4751(3) 0.0143(9) Uani 0.9107(15) 1 d PDU A 1
H101 H 1.0453 0.4178 0.5421 0.017 Uiso 0.9107(15) 1 calc PR A 1
C102 C 1.0286(5) 0.4324(2) 0.3693(4) 0.0155(9) Uani 0.9107(15) 1 d PDU A 1
H102 H 1.1016 0.4714 0.3648 0.019 Uiso 0.9107(15) 1 calc PR A 1
C103 C 0.9563(5) 0.4076(3) 0.2691(4) 0.0167(9) Uani 0.9107(15) 1 d PDU A 1
H103 H 0.9804 0.4294 0.1969 0.020 Uiso 0.9107(15) 1 calc PR A 1
C104 C 0.8492(5) 0.3511(3) 0.2762(4) 0.0153(9) Uani 0.9107(15) 1 d PDU A 1
H104 H 0.7993 0.3347 0.2084 0.018 Uiso 0.9107(15) 1 calc PR A 1
C105 C 0.8133(5) 0.3176(3) 0.3831(3) 0.0125(8) Uani 0.9107(15) 1 d PDU A 1
N101 N 0.7072(4) 0.2610(2) 0.3987(3) 0.0132(7) Uani 0.9107(15) 1 d PDU A 1
C106 C 0.6269(5) 0.2305(2) 0.3194(3) 0.0109(8) Uani 0.9107(15) 1 d PDU A 1
H106 H 0.6333 0.2464 0.2415 0.013 Uiso 0.9107(15) 1 calc PR A 1
C107 C 0.5260(5) 0.1707(2) 0.3549(3) 0.0114(8) Uani 0.9107(15) 1 d PDU A 1
N102 N 0.5169(4) 0.1450(2) 0.4629(3) 0.0134(7) Uani 0.9107(15) 1 d PDU A 1
C108 C 0.4088(5) 0.0893(2) 0.4587(4) 0.0145(8) Uani 0.9107(15) 1 d PDU A 1
H108 H 0.3766 0.0600 0.5226 0.017 Uiso 0.9107(15) 1 calc PR A 1
C109 C 0.3550(5) 0.0827(2) 0.3491(3) 0.0145(8) Uani 0.9107(15) 1 d PDU A 1
H109 H 0.2800 0.0486 0.3232 0.017 Uiso 0.9107(15) 1 calc PR A 1
N103 N 0.4301(4) 0.1347(2) 0.2838(3) 0.0120(7) Uani 0.9107(15) 1 d PDU A 1
H10A H 0.4182 0.1430 0.2096 0.014 Uiso 0.9107(15) 1 calc PR A 1
O111 O 0.4622(3) 0.30862(18) 0.5898(2) 0.0160(6) Uani 0.9107(15) 1 d PDU A 1
C110 C 0.4390(5) 0.3444(2) 0.6864(3) 0.0129(8) Uani 0.9107(15) 1 d PDU A 1
C111 C 0.3334(5) 0.4047(2) 0.6940(4) 0.0156(9) Uani 0.9107(15) 1 d PDU A 1
H111 H 0.2811 0.4206 0.6269 0.019 Uiso 0.9107(15) 1 calc PR A 1
C112 C 0.3061(5) 0.4405(3) 0.7977(4) 0.0174(9) Uani 0.9107(15) 1 d PDU A 1
H112 H 0.2349 0.4804 0.8006 0.021 Uiso 0.9107(15) 1 calc PR A 1
C113 C 0.3808(5) 0.4192(3) 0.8984(4) 0.0168(9) Uani 0.9107(15) 1 d PDU A 1
H113 H 0.3606 0.4441 0.9691 0.020 Uiso 0.9107(15) 1 calc PR A 1
C114 C 0.4851(5) 0.3610(3) 0.8934(4) 0.0162(9) Uani 0.9107(15) 1 d PDU A 1
H114 H 0.5362 0.3458 0.9613 0.019 Uiso 0.9107(15) 1 calc PR A 1
C115 C 0.5159(4) 0.3239(2) 0.7878(3) 0.0090(8) Uani 0.9107(15) 1 d PDU A 1
N111 N 0.6196(4) 0.2649(2) 0.7751(3) 0.0129(7) Uani 0.9107(15) 1 d PDU A 1
C116 C 0.7000(5) 0.2356(2) 0.8532(3) 0.0111(8) Uani 0.9107(15) 1 d PDU A 1
H116 H 0.6951 0.2524 0.9308 0.013 Uiso 0.9107(15) 1 calc PR A 1
C117 C 0.8005(5) 0.1749(2) 0.8177(3) 0.0105(8) Uani 0.9107(15) 1 d PDU A 1
N112 N 0.8071(4) 0.1485(2) 0.7099(3) 0.0124(7) Uani 0.9107(15) 1 d PDU A 1
C118 C 0.9126(5) 0.0918(3) 0.7147(4) 0.0169(9) Uani 0.9107(15) 1 d PDU A 1
H118 H 0.9433 0.0615 0.6515 0.020 Uiso 0.9107(15) 1 calc PR A 1
C119 C 0.9667(5) 0.0858(3) 0.8245(4) 0.0164(9) Uani 0.9107(15) 1 d PDU A 1
H119 H 1.0408 0.0513 0.8507 0.020 Uiso 0.9107(15) 1 calc PR A 1
N113 N 0.8940(4) 0.1389(2) 0.8893(3) 0.0135(7) Uani 0.9107(15) 1 d PDU A 1
H11A H 0.9063 0.1477 0.9632 0.016 Uiso 0.9107(15) 1 calc PR A 1
Cd2 Cd 0.5183(4) 0.27738(19) 0.7520(3) 0.0098(13) Uiso 0.0893(15) 1 d PU A 2
O201 O 0.716(3) 0.1894(17) 0.7468(19) 0.024(3) Uani 0.0893(15) 1 d PDU A 2
C200 C 0.737(5) 0.155(2) 0.650(2) 0.025(3) Uani 0.0893(15) 1 d PDU A 2
C201 C 0.845(4) 0.095(2) 0.642(2) 0.025(4) Uani 0.0893(15) 1 d PDU A 2
H201 H 0.9009 0.0814 0.7080 0.030 Uiso 0.0893(15) 1 calc PR A 2
C202 C 0.867(5) 0.058(2) 0.540(3) 0.025(4) Uani 0.0893(15) 1 d PDU A 2
H202 H 0.9268 0.0127 0.5387 0.030 Uiso 0.0893(15) 1 calc PR A 2
C203 C 0.805(5) 0.085(2) 0.437(2) 0.026(4) Uani 0.0893(15) 1 d PDU A 2
H203 H 0.8337 0.0638 0.3652 0.031 Uiso 0.0893(15) 1 calc PR A 2
C204 C 0.699(5) 0.142(2) 0.441(2) 0.026(4) Uani 0.0893(15) 1 d PDU A 2
H204 H 0.6442 0.1551 0.3743 0.031 Uiso 0.0893(15) 1 calc PR A 2
C205 C 0.673(4) 0.181(2) 0.546(2) 0.026(3) Uani 0.0893(15) 1 d PDU A 2
N201 N 0.556(4) 0.2337(19) 0.561(2) 0.025(3) Uani 0.0893(15) 1 d PDU A 2
C206 C 0.479(4) 0.266(2) 0.482(2) 0.025(3) Uani 0.0893(15) 1 d PDU A 2
H206 H 0.4881 0.2514 0.4041 0.030 Uiso 0.0893(15) 1 calc PR A 2
C207 C 0.377(4) 0.325(2) 0.518(2) 0.024(3) Uani 0.0893(15) 1 d PDU A 2
N202 N 0.372(4) 0.3516(19) 0.625(2) 0.023(3) Uani 0.0893(15) 1 d PDU A 2
C208 C 0.260(4) 0.406(2) 0.622(2) 0.023(4) Uani 0.0893(15) 1 d PDU A 2
H208 H 0.2244 0.4333 0.6862 0.028 Uiso 0.0893(15) 1 calc PR A 2
C209 C 0.210(4) 0.414(2) 0.512(3) 0.023(4) Uani 0.0893(15) 1 d PDU A 2
H209 H 0.1390 0.4499 0.4851 0.028 Uiso 0.0893(15) 1 calc PR A 2
N203 N 0.281(4) 0.361(2) 0.447(2) 0.023(4) Uani 0.0893(15) 1 d PDU A 2
H20A H 0.2667 0.3512 0.3730 0.028 Uiso 0.0893(15) 1 calc PR A 2
O211 O 0.325(3) 0.1872(19) 0.7550(19) 0.023(3) Uani 0.0893(15) 1 d PDU A 2
C210 C 0.288(5) 0.163(3) 0.857(2) 0.021(3) Uani 0.0893(15) 1 d PDU A 2
C211 C 0.183(4) 0.102(2) 0.866(2) 0.021(3) Uani 0.0893(15) 1 d PDU A 2
H211 H 0.1367 0.0825 0.7985 0.026 Uiso 0.0893(15) 1 calc PR A 2
C212 C 0.148(4) 0.071(2) 0.972(2) 0.021(4) Uani 0.0893(15) 1 d PDU A 2
H212 H 0.0694 0.0355 0.9781 0.025 Uiso 0.0893(15) 1 calc PR A 2
C213 C 0.228(4) 0.093(2) 1.070(2) 0.021(4) Uani 0.0893(15) 1 d PDU A 2
H213 H 0.2110 0.0681 1.1409 0.025 Uiso 0.0893(15) 1 calc PR A 2
C214 C 0.333(5) 0.151(2) 1.063(2) 0.020(3) Uani 0.0893(15) 1 d PDU A 2
H214 H 0.3754 0.1716 1.1315 0.025 Uiso 0.0893(15) 1 calc PR A 2
C215 C 0.377(5) 0.178(2) 0.954(2) 0.021(3) Uani 0.0893(15) 1 d PDU A 2
N211 N 0.477(3) 0.2386(18) 0.941(2) 0.021(3) Uani 0.0893(15) 1 d PDU A 2
C216 C 0.552(4) 0.270(2) 1.020(2) 0.022(3) Uani 0.0893(15) 1 d PDU A 2
H216 H 0.5398 0.2584 1.0989 0.026 Uiso 0.0893(15) 1 calc PR A 2
C217 C 0.660(4) 0.326(2) 0.980(2) 0.022(3) Uani 0.0893(15) 1 d PDU A 2
N212 N 0.658(3) 0.3569(18) 0.875(2) 0.023(3) Uani 0.0893(15) 1 d PDU A 2
C218 C 0.767(4) 0.412(2) 0.879(3) 0.023(3) Uani 0.0893(15) 1 d PDU A 2
H218 H 0.7988 0.4417 0.8155 0.027 Uiso 0.0893(15) 1 calc PR A 2
C219 C 0.824(5) 0.416(2) 0.988(3) 0.023(4) Uani 0.0893(15) 1 d PDU A 2
H219 H 0.8972 0.4507 1.0146 0.028 Uiso 0.0893(15) 1 calc PR A 2
N213 N 0.756(4) 0.3610(19) 1.052(2) 0.022(3) Uani 0.0893(15) 1 d PDU A 2
H21A H 0.7723 0.3504 1.1253 0.027 Uiso 0.0893(15) 1 calc PR A 2

loop_
_atom_site_aniso_label
_atom_site_aniso_U_11
_atom_site_aniso_U_22
_atom_site_aniso_U_33
_atom_site_aniso_U_23
_atom_site_aniso_U_13
_atom_site_aniso_U_12
Cd1 0.01188(19) 0.0167(2) 0.00840(18) -0.00003(13) -0.00313(11) 0.00022(15)
O101 0.0180(16) 0.0226(17) 0.0097(13) 0.0016(12) -0.0033(12) -0.0067(14)
C100 0.009(2) 0.018(2) 0.0088(18) 0.0002(15) 0.0008(15) 0.0025(15)
C101 0.012(2) 0.019(2) 0.0119(18) -0.0014(16) 0.0004(16) -0.0030(16)
C102 0.015(2) 0.015(2) 0.0157(19) -0.0009(16) -0.0024(16) -0.0018(17)
C103 0.017(2) 0.020(2) 0.0131(18) 0.0029(17) -0.0015(17) 0.0010(17)
C104 0.014(2) 0.020(2) 0.0115(19) -0.0016(17) -0.0048(16) 0.0001(17)
C105 0.0087(19) 0.028(3) 0.0075(17) -0.0107(16) -0.0026(14) 0.0046(15)
N101 0.0158(18) 0.0168(19) 0.0068(14) -0.0016(12) 0.0004(12) 0.0038(13)
C106 0.0099(19) 0.015(2) 0.0080(16) -0.0009(15) -0.0015(14) 0.0027(15)
C107 0.0117(19) 0.0120(19) 0.0104(17) -0.0010(14) -0.0023(15) 0.0023(14)
N102 0.0110(17) 0.0157(18) 0.0133(15) -0.0012(13) -0.0022(13) -0.0010(13)
C108 0.015(2) 0.015(2) 0.0135(18) 0.0024(16) -0.0012(17) -0.0035(16)
C109 0.015(2) 0.015(2) 0.0134(19) -0.0020(16) -0.0020(16) -0.0014(17)
N103 0.0097(17) 0.0165(18) 0.0098(15) -0.0021(13) -0.0022(13) 0.0033(14)
O111 0.0179(15) 0.0209(16) 0.0090(13) -0.0006(12) -0.0039(12) 0.0052(13)
C110 0.0088(19) 0.017(2) 0.0131(18) -0.0002(15) 0.0000(15) -0.0023(15)
C111 0.013(2) 0.016(2) 0.0176(19) 0.0048(16) -0.0036(17) -0.0002(16)
C112 0.013(2) 0.017(2) 0.022(2) 0.0016(17) 0.0012(17) 0.0021(17)
C113 0.016(2) 0.019(2) 0.0159(19) -0.0015(17) 0.0011(17) 0.0034(17)
C114 0.014(2) 0.020(2) 0.0144(19) -0.0002(16) -0.0033(17) 0.0022(17)
C115 0.0026(18) 0.008(2) 0.0165(17) 0.0017(15) 0.0017(14) -0.0005(14)
N111 0.0090(18) 0.0137(18) 0.0159(15) 0.0019(13) -0.0017(13) 0.0021(13)
C116 0.013(2) 0.011(2) 0.0095(17) 0.0002(14) -0.0023(15) -0.0015(15)
C117 0.0111(19) 0.0112(19) 0.0093(17) 0.0016(14) -0.0017(14) -0.0017(14)
N112 0.0117(17) 0.0151(18) 0.0103(15) 0.0003(13) -0.0007(13) 0.0023(13)
C118 0.014(2) 0.019(2) 0.0174(19) -0.0010(17) -0.0013(17) 0.0043(16)
C119 0.016(2) 0.014(2) 0.020(2) -0.0004(17) -0.0025(17) 0.0026(16)
N113 0.0147(18) 0.0150(18) 0.0106(15) -0.0005(13) -0.0032(13) 0.0009(14)
O201 0.020(6) 0.026(7) 0.027(6) 0.008(6) -0.005(5) 0.006(6)
C200 0.021(6) 0.026(7) 0.027(6) 0.007(6) -0.006(5) 0.005(6)
C201 0.021(7) 0.027(8) 0.027(7) 0.008(6) -0.004(6) 0.005(6)
C202 0.022(8) 0.027(8) 0.027(7) 0.007(6) -0.005(6) 0.004(6)
C203 0.023(8) 0.026(8) 0.028(7) 0.006(6) -0.007(6) 0.004(7)
C204 0.022(7) 0.027(8) 0.028(6) 0.007(6) -0.006(6) 0.004(6)
C205 0.022(7) 0.028(7) 0.027(6) 0.007(5) -0.007(5) 0.005(6)
N201 0.021(7) 0.028(7) 0.026(5) 0.005(5) -0.008(5) 0.004(5)
C206 0.019(7) 0.028(7) 0.026(6) 0.005(5) -0.008(5) 0.003(6)
C207 0.017(7) 0.029(7) 0.025(6) 0.006(5) -0.009(5) 0.003(6)
N202 0.016(8) 0.029(7) 0.025(6) 0.006(5) -0.009(5) 0.003(6)
C208 0.016(8) 0.029(8) 0.024(7) 0.005(6) -0.010(6) 0.003(6)
C209 0.017(8) 0.029(8) 0.024(7) 0.005(6) -0.010(6) 0.003(6)
N203 0.017(8) 0.029(8) 0.024(7) 0.005(6) -0.009(6) 0.002(6)
O211 0.019(6) 0.026(7) 0.022(6) 0.001(6) -0.009(5) 0.003(6)
C210 0.017(6) 0.024(7) 0.022(6) 0.001(6) -0.010(5) 0.005(6)
C211 0.018(7) 0.025(8) 0.021(7) 0.000(6) -0.010(6) 0.004(6)
C212 0.017(7) 0.024(8) 0.022(7) 0.000(6) -0.010(6) 0.004(6)
C213 0.017(7) 0.023(8) 0.022(7) 0.001(6) -0.011(6) 0.005(6)
C214 0.016(7) 0.023(8) 0.022(6) 0.002(6) -0.011(6) 0.005(6)
C215 0.016(6) 0.024(7) 0.023(6) 0.001(5) -0.010(5) 0.005(5)
N211 0.015(6) 0.025(7) 0.024(5) 0.002(5) -0.011(5) 0.005(5)
C216 0.014(7) 0.026(7) 0.025(6) 0.001(5) -0.010(5) 0.005(6)
C217 0.013(7) 0.027(7) 0.026(6) 0.001(5) -0.009(5) 0.005(5)
N212 0.012(7) 0.029(7) 0.027(6) 0.003(5) -0.009(5) 0.005(6)
C218 0.013(8) 0.028(8) 0.027(7) 0.002(6) -0.009(6) 0.004(6)
C219 0.013(8) 0.028(8) 0.027(7) 0.002(6) -0.009(6) 0.004(6)
N213 0.012(7) 0.027(8) 0.027(7) 0.001(6) -0.009(6) 0.005(6)

loop_
_atom_type_symbol
_atom_type_description
_atom_type_scat_dispersion_real
_atom_type_scat_dispersion_imag
_atom_type_scat_source
C C 0.0033 0.0016 'International Tables Vol C Tables 4.2.6.8 and 6.1.1.4'
H H 0.0000 0.0000 'International Tables Vol C Tables 4.2.6.8 and 6.1.1.4'
N N 0.0061 0.0033 'International Tables Vol C Tables 4.2.6.8 and 6.1.1.4'
O O 0.0106 0.0060 'International Tables Vol C Tables 4.2.6.8 and 6.1.1.4'
Cd Cd -0.8075 1.2024 'International Tables Vol C Tables 4.2.6.8 and 6.1.1.4'

loop_
_geom_angle_atom_site_label_1
_geom_angle_atom_site_label_2
_geom_angle_atom_site_label_3
_geom_angle
N101 Cd1 N112 129.04(12)
N101 Cd1 O101 70.02(12)
N112 Cd1 O101 87.53(12)
N101 Cd1 O111 88.63(11)
N112 Cd1 O111 141.07(11)
O101 Cd1 O111 98.86(12)
N101 Cd1 N111 145.28(13)
N112 Cd1 N111 72.20(12)
O101 Cd1 N111 86.11(11)
O111 Cd1 N111 70.02(11)
N101 Cd1 N102 72.16(12)
N112 Cd1 N102 110.95(13)
O101 Cd1 N102 141.39(11)
O111 Cd1 N102 87.60(12)
N111 Cd1 N102 131.15(12)
C100 O101 Cd1 116.9(3)
O101 C100 C101 121.5(4)
O101 C100 C105 120.6(4)
C101 C100 C105 117.9(4)
C102 C101 C100 121.2(4)
C102 C101 H101 119.4
C100 C101 H101 119.4
C101 C102 C103 120.6(4)
C101 C102 H102 119.7
C103 C102 H102 119.7
C104 C103 C102 119.5(4)
C104 C103 H103 120.2
C102 C103 H103 120.2
C103 C104 C105 120.8(4)
C103 C104 H104 119.6
C105 C104 H104 119.6
N101 C105 C104 124.9(4)
N101 C105 C100 115.1(4)
C104 C105 C100 120.0(4)
C106 N101 C105 126.0(4)
C106 N101 Cd1 116.9(3)
C105 N101 Cd1 117.0(3)
N101 C106 C107 116.6(4)
N101 C106 H106 121.7
C107 C106 H106 121.7
N102 C107 N103 112.0(4)
N102 C107 C106 123.6(4)
N103 C107 C106 124.4(4)
C107 N102 C108 104.7(3)
C107 N102 Cd1 109.9(3)
C108 N102 Cd1 144.5(3)
C109 C108 N102 109.9(4)
C109 C108 H108 125.1
N102 C108 H108 125.1
C108 C109 N103 106.7(4)
C108 C109 H109 126.6
N103 C109 H109 126.6
C107 N103 C109 106.7(3)
C107 N103 H10A 126.6
C109 N103 H10A 126.6
C110 O111 Cd1 116.6(3)
O111 C110 C115 121.2(4)
O111 C110 C111 121.3(4)
C115 C110 C111 117.5(4)
C112 C111 C110 120.8(4)
C112 C111 H111 119.6
C110 C111 H111 119.6
C111 C112 C113 121.5(4)
C111 C112 H112 119.3
C113 C112 H112 119.3
C114 C113 C112 118.9(4)
C114 C113 H113 120.5
C112 C113 H113 120.5
C113 C114 C115 120.6(4)
C113 C114 H114 119.7
C115 C114 H114 119.7
N111 C115 C110 115.1(4)
N111 C115 C114 124.3(4)
C110 C115 C114 120.6(4)
C116 N111 C115 127.0(4)
C116 N111 Cd1 116.7(3)
C115 N111 Cd1 116.1(3)
N111 C116 C117 116.5(4)
N111 C116 H116 121.8
C117 C116 H116 121.8
N112 C117 N113 112.9(4)
N112 C117 C116 123.3(4)
N113 C117 C116 123.8(4)
C117 N112 C118 104.3(3)
C117 N112 Cd1 110.7(3)
C118 N112 Cd1 144.5(3)
C119 C118 N112 109.6(4)
C119 C118 H118 125.2
N112 C118 H118 125.2
C118 C119 N113 107.1(4)
C118 C119 H119 126.5
N113 C119 H119 126.5
C117 N113 C119 106.2(3)
C117 N113 H11A 126.9
C119 N113 H11A 126.9
N211 Cd2 N212 71.9(7)
N211 Cd2 O211 70.5(7)
N212 Cd2 O211 141.4(9)
N211 Cd2 O201 87.9(12)
N212 Cd2 O201 90.0(12)
O211 Cd2 O201 97.3(12)
N211 Cd2 N202 130.8(12)
N212 Cd2 N202 110.5(12)
O211 Cd2 N202 87.9(13)
O201 Cd2 N202 139.7(9)
N211 Cd2 N201 144.4(12)
N212 Cd2 N201 132.6(13)
O211 Cd2 N201 84.9(12)
O201 Cd2 N201 69.7(6)
N202 Cd2 N201 71.1(7)
C200 O201 Cd2 116.5(14)
O201 C200 C205 121.8(17)
O201 C200 C201 120.3(18)
C205 C200 C201 117.3(16)
C202 C201 C200 120.7(19)
C202 C201 H201 119.6
C200 C201 H201 119.6
C201 C202 C203 120.9(19)
C201 C202 H202 119.6
C203 C202 H202 119.6
C204 C203 C202 119.1(19)
C204 C203 H203 120.5
C202 C203 H203 120.5
C203 C204 C205 120.2(19)
C203 C204 H204 119.9
C205 C204 H204 119.9
N201 C205 C204 123.5(19)
N201 C205 C200 114.2(17)
C204 C205 C200 120.3(17)
C206 N201 C205 127.2(19)
C206 N201 Cd2 116.5(14)
C205 N201 Cd2 115.9(13)
N201 C206 C207 117.3(19)
N201 C206 H206 121.4
C207 C206 H206 121.4
N202 C207 N203 112.8(14)
N202 C207 C206 122.9(17)
N203 C207 C206 124.2(18)
C207 N202 C208 104.1(14)
C207 N202 Cd2 111.7(13)
C208 N202 Cd2 143.0(17)
C209 C208 N202 109.5(16)
C209 C208 H208 125.2
N202 C208 H208 125.2
N203 C209 C208 107.3(16)
N203 C209 H209 126.3
C208 C209 H209 126.3
C207 N203 C209 106.0(15)
C207 N203 H20A 127.0
C209 N203 H20A 127.0
C210 O211 Cd2 115.3(14)
O211 C210 C215 121.5(19)
O211 C210 C211 119.1(19)
C215 C210 C211 116.6(17)
C212 C211 C210 120.9(18)
C212 C211 H211 119.5
C210 C211 H211 119.5
C211 C212 C213 119.9(19)
C211 C212 H212 120.0
C213 C212 H212 120.0
C214 C213 C212 120.4(19)
C214 C213 H213 119.8
C212 C213 H213 119.8
C213 C214 C215 119.1(19)
C213 C214 H214 120.4
C215 C214 H214 120.4
N211 C215 C210 114.3(17)
N211 C215 C214 122.6(19)
C210 C215 C214 120.0(18)
C216 N211 C215 126.4(19)
C216 N211 Cd2 117.7(14)
C215 N211 Cd2 115.7(13)
N211 C216 C217 114.9(19)
N211 C216 H216 122.6
C217 C216 H216 122.6
N212 C217 N213 113.3(14)
N212 C217 C216 123.6(18)
N213 C217 C216 122.3(18)
C217 N212 C218 104.0(14)
C217 N212 Cd2 109.0(14)
C218 N212 Cd2 144.3(19)
C219 C218 N212 109.3(16)
C219 C218 H218 125.3
N212 C218 H218 125.3
N213 C219 C218 107.8(16)
N213 C219 H219 126.1
C218 C219 H219 126.1
C217 N213 C219 105.4(15)
C217 N213 H21A 127.3
C219 N213 H21A 127.3

loop_
_geom_bond_atom_site_label_1
_geom_bond_atom_site_label_2
_geom_bond_distance
Cd1 N101 2.327(3)
Cd1 N112 2.337(3)
Cd1 O101 2.337(3)
Cd1 O111 2.337(3)
Cd1 N111 2.342(4)
Cd1 N102 2.368(4)
O101 C100 1.305(5)
C100 C101 1.416(6)
C100 C105 1.418(6)
C101 C102 1.388(6)
C101 H101 0.9500
C102 C103 1.400(6)
C102 H102 0.9500
C103 C104 1.385(6)
C103 H103 0.9500
C104 C105 1.414(6)
C104 H104 0.9500
C105 N101 1.391(6)
N101 C106 1.284(5)
C106 C107 1.449(6)
C106 H106 0.9500
C107 N102 1.337(5)
C107 N103 1.350(5)
N102 C108 1.378(5)
C108 C109 1.366(6)
C108 H108 0.9500
C109 N103 1.368(5)
C109 H109 0.9500
N103 H10A 0.8800
O111 C110 1.304(5)
C110 C115 1.410(6)
C110 C111 1.425(6)
C111 C112 1.383(6)
C111 H111 0.9500
C112 C113 1.398(6)
C112 H112 0.9500
C113 C114 1.388(6)
C113 H113 0.9500
C114 C115 1.418(6)
C114 H114 0.9500
C115 N111 1.402(5)
N111 C116 1.267(5)
C116 C117 1.458(5)
C116 H116 0.9500
C117 N112 1.337(5)
C117 N113 1.339(5)
N112 C118 1.376(5)
C118 C119 1.367(6)
C118 H118 0.9500
C119 N113 1.367(5)
C119 H119 0.9500
N113 H11A 0.8800
Cd2 N211 2.33(3)
Cd2 N212 2.35(2)
Cd2 O211 2.35(2)
Cd2 O201 2.36(2)
Cd2 N202 2.36(2)
Cd2 N201 2.38(3)
O201 C200 1.297(15)
C200 C205 1.418(15)
C200 C201 1.424(15)
C201 C202 1.377(16)
C201 H201 0.9500
C202 C203 1.400(16)
C202 H202 0.9500
C203 C204 1.385(16)
C203 H203 0.9500
C204 C205 1.413(15)
C204 H204 0.9500
C205 N201 1.409(15)
N201 C206 1.269(16)
C206 C207 1.451(15)
C206 H206 0.9500
C207 N202 1.331(15)
C207 N203 1.348(15)
N202 C208 1.383(16)
C208 C209 1.362(16)
C208 H208 0.9500
C209 N203 1.362(16)
C209 H209 0.9500
N203 H20A 0.8800
O211 C210 1.301(15)
C210 C215 1.411(15)
C210 C211 1.431(16)
C211 C212 1.384(16)
C211 H211 0.9500
C212 C213 1.397(16)
C212 H212 0.9500
C213 C214 1.385(16)
C213 H213 0.9500
C214 C215 1.416(16)
C214 H214 0.9500
C215 N211 1.403(15)
N211 C216 1.271(16)
C216 C217 1.457(15)
C216 H216 0.9500
C217 N212 1.336(15)
C217 N213 1.349(15)
N212 C218 1.377(16)
C218 C219 1.370(16)
C218 H218 0.9500
C219 N213 1.361(16)
C219 H219 0.9500
N213 H21A 0.8800

loop_
_geom_hbond_atom_site_label_D
_geom_hbond_atom_site_label_H
_geom_hbond_atom_site_label_A
_geom_hbond_distance_DH
_geom_hbond_distance_HA
_geom_hbond_distance_DA
_geom_hbond_angle_DHA
_geom_hbond_site_symmetry_A
N103 H10A O101 0.88 1.76 2.593(4) 158 4_565
N113 H11A O111 0.88 1.73 2.576(4) 160 4_666
N203 H20A O201 0.88 1.69 2.55(3) 164 4_565
N213 H21A O211 0.88 1.71 2.57(3) 167 4_666

loop_
_geom_torsion_atom_site_label_1
_geom_torsion_atom_site_label_2
_geom_torsion_atom_site_label_3
_geom_torsion_atom_site_label_4
_geom_torsion
N101 Cd1 O101 C100 5.4(3)
N112 Cd1 O101 C100 138.8(3)
O111 Cd1 O101 C100 -79.9(3)
N111 Cd1 O101 C100 -148.9(3)
N102 Cd1 O101 C100 17.5(4)
Cd1 O101 C100 C101 176.0(3)
Cd1 O101 C100 C105 -6.2(5)
O101 C100 C101 C102 178.7(4)
C105 C100 C101 C102 0.9(7)
C100 C101 C102 C103 -0.5(7)
C101 C102 C103 C104 0.4(7)
C102 C103 C104 C105 -0.7(7)
C103 C104 C105 N101 179.6(4)
C103 C104 C105 C100 1.1(7)
O101 C100 C105 N101 2.3(6)
C101 C100 C105 N101 -179.9(4)
O101 C100 C105 C104 -179.0(4)
C101 C100 C105 C104 -1.2(7)
C104 C105 N101 C106 0.3(7)
C100 C105 N101 C106 178.9(4)
C104 C105 N101 Cd1 -175.8(4)
C100 C105 N101 Cd1 2.8(5)
N112 Cd1 N101 C106 110.1(3)
O101 Cd1 N101 C106 179.3(3)
O111 Cd1 N101 C106 -80.7(3)
N111 Cd1 N101 C106 -131.3(3)
N102 Cd1 N101 C106 7.2(3)
N112 Cd1 N101 C105 -73.5(3)
O101 Cd1 N101 C105 -4.2(3)
O111 Cd1 N101 C105 95.7(3)
N111 Cd1 N101 C105 45.2(4)
N102 Cd1 N101 C105 -176.3(3)
C105 N101 C106 C107 178.3(4)
Cd1 N101 C106 C107 -5.6(5)
N101 C106 C107 N102 -2.3(6)
N101 C106 C107 N103 177.5(4)
N103 C107 N102 C108 0.1(5)
C106 C107 N102 C108 179.9(4)
N103 C107 N102 Cd1 -171.5(3)
C106 C107 N102 Cd1 8.3(5)
N101 Cd1 N102 C107 -7.5(3)
N112 Cd1 N102 C107 -133.3(3)
O101 Cd1 N102 C107 -19.4(4)
O111 Cd1 N102 C107 81.8(3)
N111 Cd1 N102 C107 142.4(3)
N101 Cd1 N102 C108 -173.5(5)
N112 Cd1 N102 C108 60.7(5)
O101 Cd1 N102 C108 174.6(4)
O111 Cd1 N102 C108 -84.1(5)
N111 Cd1 N102 C108 -23.5(6)
C107 N102 C108 C109 -0.1(5)
Cd1 N102 C108 C109 166.3(4)
N102 C108 C109 N103 0.0(5)
N102 C107 N103 C109 -0.1(5)
C106 C107 N103 C109 -179.9(4)
C108 C109 N103 C107 0.1(5)
N101 Cd1 O111 C110 -143.3(3)
N112 Cd1 O111 C110 23.4(4)
O101 Cd1 O111 C110 -73.7(3)
N111 Cd1 O111 C110 8.8(3)
N102 Cd1 O111 C110 144.6(3)
Cd1 O111 C110 C115 -9.1(5)
Cd1 O111 C110 C111 171.9(3)
O111 C110 C111 C112 177.8(4)
C115 C110 C111 C112 -1.2(6)
C110 C111 C112 C113 0.2(7)
C111 C112 C113 C114 0.2(7)
C112 C113 C114 C115 0.3(7)
O111 C110 C115 N111 1.8(6)
C111 C110 C115 N111 -179.2(4)
O111 C110 C115 C114 -177.3(4)
C111 C110 C115 C114 1.7(6)
C113 C114 C115 N111 179.7(4)
C113 C114 C115 C110 -1.3(7)
C110 C115 N111 C116 -178.7(4)
C114 C115 N111 C116 0.4(7)
C110 C115 N111 Cd1 6.4(5)
C114 C115 N111 Cd1 -174.6(3)
N101 Cd1 N111 C116 -128.0(3)
N112 Cd1 N111 C116 6.3(3)
O101 Cd1 N111 C116 -82.4(3)
O111 Cd1 N111 C116 176.7(3)
N102 Cd1 N111 C116 108.9(3)
N101 Cd1 N111 C115 47.5(4)
N112 Cd1 N111 C115 -178.3(3)
O101 Cd1 N111 C115 93.1(3)
O111 Cd1 N111 C115 -7.8(3)
N102 Cd1 N111 C115 -75.7(3)
C115 N111 C116 C117 -179.7(4)
Cd1 N111 C116 C117 -4.8(5)
N111 C116 C117 N112 -2.0(6)
N111 C116 C117 N113 179.0(4)
N113 C117 N112 C118 0.1(5)
C116 C117 N112 C118 -179.1(4)
N113 C117 N112 Cd1 -173.6(3)
C116 C117 N112 Cd1 7.3(5)
N101 Cd1 N112 C117 141.8(3)
O101 Cd1 N112 C117 80.1(3)
O111 Cd1 N112 C117 -20.9(4)
N111 Cd1 N112 C117 -6.6(3)
N102 Cd1 N112 C117 -134.7(3)
N101 Cd1 N112 C118 -27.6(6)
O101 Cd1 N112 C118 -89.2(5)
O111 Cd1 N112 C118 169.7(4)
N111 Cd1 N112 C118 -175.9(5)
N102 Cd1 N112 C118 56.0(5)
C117 N112 C118 C119 -0.2(5)
Cd1 N112 C118 C119 169.5(4)
N112 C118 C119 N113 0.3(5)
N112 C117 N113 C119 0.1(5)
C116 C117 N113 C119 179.2(4)
C118 C119 N113 C117 -0.2(5)
N211 Cd2 O201 C200 144(3)
N212 Cd2 O201 C200 -144(3)
O211 Cd2 O201 C200 74(3)
N202 Cd2 O201 C200 -21(4)
N201 Cd2 O201 C200 -7(3)
Cd2 O201 C200 C205 15(6)
Cd2 O201 C200 C201 -174(4)
O201 C200 C201 C202 179(5)
C205 C200 C201 C202 -9(8)
C200 C201 C202 C203 11(8)
C201 C202 C203 C204 -11(8)
C202 C203 C204 C205 10(8)
C203 C204 C205 N201 -172(5)
C203 C204 C205 C200 -9(8)
O201 C200 C205 N201 -16(7)
C201 C200 C205 N201 173(5)
O201 C200 C205 C204 180(5)
C201 C200 C205 C204 9(8)
C204 C205 N201 C206 -16(8)
C200 C205 N201 C206 -180(5)
C204 C205 N201 Cd2 172(4)
C200 C205 N201 Cd2 8(6)
N211 Cd2 N201 C206 132(3)
N212 Cd2 N201 C206 -104(4)
O211 Cd2 N201 C206 86(4)
O201 Cd2 N201 C206 -174(4)
N202 Cd2 N201 C206 -3(4)
N211 Cd2 N201 C205 -55(4)
N212 Cd2 N201 C205 69(4)
O211 Cd2 N201 C205 -100(4)
O201 Cd2 N201 C205 -1(3)
N202 Cd2 N201 C205 170(4)
C205 N201 C206 C207 -172(5)
Cd2 N201 C206 C207 0(6)
N201 C206 C207 N202 6(8)
N201 C206 C207 N203 -175(5)
N203 C207 N202 C208 2(6)
C206 C207 N202 C208 -179(5)
N203 C207 N202 Cd2 172(3)
C206 C207 N202 Cd2 -9(6)
N211 Cd2 N202 C207 -141(3)
N212 Cd2 N202 C207 135(3)
O211 Cd2 N202 C207 -80(4)
O201 Cd2 N202 C207 19(5)
N201 Cd2 N202 C207 6(3)
N211 Cd2 N202 C208 23(6)
N212 Cd2 N202 C208 -60(6)
O211 Cd2 N202 C208 85(6)
O201 Cd2 N202 C208 -176(5)
N201 Cd2 N202 C208 170(6)
C207 N202 C208 C209 -4(6)
Cd2 N202 C208 C209 -169(4)
N202 C208 C209 N203 5(6)
N202 C207 N203 C209 1(6)
C206 C207 N203 C209 -178(5)
C208 C209 N203 C207 -3(6)
N211 Cd2 O211 C210 2(4)
N212 Cd2 O211 C210 -12(5)
O201 Cd2 O211 C210 87(4)
N202 Cd2 O211 C210 -133(4)
N201 Cd2 O211 C210 156(4)
Cd2 O211 C210 C215 -13(7)
Cd2 O211 C210 C211 -173(4)
O211 C210 C211 C212 176(5)
C215 C210 C211 C212 14(7)
C210 C211 C212 C213 -8(7)
C211 C212 C213 C214 6(7)
C212 C213 C214 C215 -11(7)
O211 C210 C215 N211 20(7)
C211 C210 C215 N211 -179(5)
O211 C210 C215 C214 -180(5)
C211 C210 C215 C214 -19(7)
C213 C214 C215 N211 177(5)
C213 C214 C215 C210 18(8)
C210 C215 N211 C216 169(5)
C214 C215 N211 C216 9(8)
C210 C215 N211 Cd2 -16(6)
C214 C215 N211 Cd2 -176(4)
N212 Cd2 N211 C216 -6(3)
O211 Cd2 N211 C216 -177(4)
O201 Cd2 N211 C216 85(4)
N202 Cd2 N211 C216 -108(4)
N201 Cd2 N211 C216 134(3)
N212 Cd2 N211 C215 179(4)
O211 Cd2 N211 C215 8(3)
O201 Cd2 N211 C215 -91(3)
N202 Cd2 N211 C215 77(4)
N201 Cd2 N211 C215 -41(4)
C215 N211 C216 C217 173(4)
Cd2 N211 C216 C217 -2(5)
N211 C216 C217 N212 16(7)
N211 C216 C217 N213 -175(4)
N213 C217 N212 C218 4(5)
C216 C217 N212 C218 174(4)
N213 C217 N212 Cd2 170(3)
C216 C217 N212 Cd2 -20(6)
N211 Cd2 N212 C217 13(3)
O211 Cd2 N212 C217 27(4)
O201 Cd2 N212 C217 -75(3)
N202 Cd2 N212 C217 140(3)
N201 Cd2 N212 C217 -137(3)
N211 Cd2 N212 C218 169(6)
O211 Cd2 N212 C218 -177(5)
O201 Cd2 N212 C218 81(5)
N202 Cd2 N212 C218 -64(6)
N201 Cd2 N212 C218 19(6)
C217 N212 C218 C219 -4(6)
Cd2 N212 C218 C219 -161(4)
N212 C218 C219 N213 3(6)
N212 C217 N213 C219 -2(6)
C216 C217 N213 C219 -172(4)
C218 C219 N213 C217 -1(6)
